data_4077970
loop_
_publ_author_name
'Zeits, Paul D.'
'Rachiero, Giovanni Pietro'
'Hampel, Frank'
'Reibenspies, Joseph H.'
'Gladysz, John A.'

_publ_section_title
;
 Gyroscope-Like Platinum and Palladium Complexes with Trans-Spanning
 Bis(pyridine) Ligands
;
_journal_issue 7
_journal_name_full Organometallics
_journal_page_first 2854
_journal_paper_doi 10.1021/om201145x
_journal_volume 31
_journal_year 2012
_chemical_formula_sum 'C40 H56 Cl8 N2 O8 Pt'
_chemical_formula_weight 1171.56
_chemical_name_systematic
; 
 ? 
;
_space_group_IT_number 2
_symmetry_cell_setting triclinic
_symmetry_space_group_name_Hall '-P 1'
_symmetry_space_group_name_H-M 'P -1'
_atom_sites_solution_hydrogens geom
_atom_sites_solution_primary direct
_atom_sites_solution_secondary difmap
_audit_creation_method SHELXL-97
_cell_angle_alpha 82.38(3)
_cell_angle_beta 67.13(3)
_cell_angle_gamma 67.03(3)
_cell_formula_units_Z 2
_cell_length_a 13.295(3)
_cell_length_b 13.880(3)
_cell_length_c 15.392(3)
_cell_measurement_reflns_used 10662
_cell_measurement_temperature 173(2)
_cell_volume 2409.0(12)
_computing_cell_refinement DENZO-SMN
_computing_data_collection 'Nonius Collect'
_computing_data_reduction DENZO-SMN
_computing_molecular_graphics 'SHELXTL NT'
_computing_publication_material 'SHELXTL NT'
_computing_structure_refinement 'SHELXL-97 (Sheldrick, 1997)'
_computing_structure_solution 'SHELXS-97 (Sheldrick, 1990)'
_diffrn_ambient_temperature 173(2)
_diffrn_detector_area_resol_mean 9
_diffrn_measured_fraction_theta_full 0.995
_diffrn_measured_fraction_theta_max 0.995
_diffrn_measurement_device_type 'Nonius KappaCCD'
_diffrn_radiation_monochromator graphite
_diffrn_radiation_source 'fine-focus rotating anode'
_diffrn_radiation_type MoK\a
_diffrn_radiation_wavelength 0.71073
_diffrn_reflns_av_R_equivalents 0.0438
_diffrn_reflns_av_sigmaI/netI 0.0735
_diffrn_reflns_limit_h_max 17
_diffrn_reflns_limit_h_min -17
_diffrn_reflns_limit_k_max 18
_diffrn_reflns_limit_k_min -18
_diffrn_reflns_limit_l_max 19
_diffrn_reflns_limit_l_min -19
_diffrn_reflns_number 20951
_diffrn_reflns_theta_full 27.53
_diffrn_reflns_theta_max 27.53
_diffrn_reflns_theta_min 2.12
_exptl_absorpt_coefficient_mu 3.405
_exptl_absorpt_correction_T_max 0.8482
_exptl_absorpt_correction_T_min 0.7270
_exptl_absorpt_correction_type empirical
_exptl_absorpt_process_details Scalepack
_exptl_crystal_colour colorless
_exptl_crystal_density_diffrn 1.615
_exptl_crystal_density_method 'not measured'
_exptl_crystal_description plate
_exptl_crystal_F_000 1176
_exptl_crystal_size_max 0.10
_exptl_crystal_size_mid 0.08
_exptl_crystal_size_min 0.05
_refine_diff_density_max 1.228
_refine_diff_density_min -1.009
_refine_diff_density_rms 0.116
_refine_ls_extinction_method none
_refine_ls_goodness_of_fit_ref 0.974
_refine_ls_hydrogen_treatment mixed
_refine_ls_matrix_type full
_refine_ls_number_parameters 544
_refine_ls_number_reflns 11046
_refine_ls_number_restraints 33
_refine_ls_restrained_S_all 0.997
_refine_ls_R_factor_all 0.0749
_refine_ls_R_factor_gt 0.0433
_refine_ls_shift/su_max 0.021
_refine_ls_shift/su_mean 0.000
_refine_ls_structure_factor_coef Fsqd
_refine_ls_weighting_details 'calc w=1/[\s^2^(Fo^2^)+(0.0544P)^2^+0.0000P] where P=(Fo^2^+2Fc^2^)/3'
_refine_ls_weighting_scheme calc
_refine_ls_wR_factor_gt 0.0939
_refine_ls_wR_factor_ref 0.1048
_reflns_number_gt 7895
_reflns_number_total 11046
_reflns_threshold_expression >2sigma(I)
_cod_data_source_file om201145x_si_002.cif
_cod_data_source_block gr01=trans-20e.2CHCl3
_cod_depositor_comments
;
The following automatic conversions were performed:

'_symmetry_cell_setting' value 'Triclinic' changed to 'triclinic'
according to /home/saulius/struct/CIF-dictionaries/cif_core.dic
dictionary named 'cif_core.dic' version 2.4.1 from 2010-06-29.

Automatic conversion script
Id: cif_fix_values 1715 2011-07-08 13:25:40Z adriana 
;
_cod_original_cell_volume 2409.1(8)
_cod_original_sg_symbol_H-M P-1
_cod_database_code 4077970

loop_
_symmetry_equiv_pos_as_xyz
'x, y, z'
'-x, -y, -z'

loop_
_atom_site_label
_atom_site_type_symbol
_atom_site_fract_x
_atom_site_fract_y
_atom_site_fract_z
_atom_site_U_iso_or_equiv
_atom_site_adp_type
_atom_site_occupancy
_atom_site_symmetry_multiplicity
_atom_site_calc_flag
_atom_site_refinement_flags
Pt1 Pt 0.803057(18) 0.314943(14) 0.457135(13) 0.03555(8) Uani 1 1 d .
Cl1 Cl 0.65993(14) 0.41509(11) 0.40067(12) 0.0581(4) Uani 1 1 d .
Cl2 Cl 0.94397(13) 0.21590(10) 0.51718(10) 0.0480(3) Uani 1 1 d .
N11 N 0.8509(4) 0.4370(3) 0.4490(3) 0.0381(10) Uani 1 1 d .
Cl11 Cl 0.59739(18) 0.23256(13) 0.76696(13) 0.0732(5) Uani 1 1 d .
C12 C 0.9590(5) 0.4325(4) 0.3930(3) 0.0368(11) Uani 1 1 d .
H12A H 1.0138 0.3697 0.3583 0.044 Uiso 1 1 calc R
Cl12 Cl 0.53025(16) 0.44289(13) 0.70128(14) 0.0727(5) Uani 1 1 d .
C13 C 0.9939(5) 0.5173(4) 0.3841(3) 0.0387(12) Uani 1 1 d .
Cl13 Cl 0.5595(3) 0.4007(2) 0.88001(15) 0.1051(8) Uani 1 1 d .
C14 C 0.9172(5) 0.6063(4) 0.4386(3) 0.0391(12) Uani 1 1 d .
H14A H 0.9400 0.6639 0.4355 0.047 Uiso 1 1 calc R
C15 C 0.8063(5) 0.6104(4) 0.4982(3) 0.0387(12) Uani 1 1 d .
C16 C 0.7730(5) 0.5265(4) 0.5011(3) 0.0396(12) Uani 1 1 d .
H16A H 0.6954 0.5312 0.5396 0.048 Uiso 1 1 calc R
N21 N 0.7527(3) 0.1938(3) 0.4658(3) 0.0328(9) Uani 1 1 d .
Cl21 Cl 0.65743(13) -0.03883(12) 0.73959(11) 0.0573(4) Uani 1 1 d .
C22 C 0.8250(4) 0.1040(4) 0.4149(3) 0.0329(10) Uani 1 1 d .
H22A H 0.9022 0.0978 0.3737 0.039 Uiso 1 1 calc R
Cl22 Cl 0.85607(12) 0.01837(10) 0.62725(10) 0.0478(3) Uani 1 1 d .
C23 C 0.7895(4) 0.0208(4) 0.4211(3) 0.0337(11) Uani 1 1 d .
Cl23 Cl 0.88558(15) -0.15869(13) 0.75041(11) 0.0649(4) Uani 1 1 d .
C24 C 0.6766(5) 0.0299(4) 0.4824(3) 0.0365(11) Uani 1 1 d .
H24A H 0.6504 -0.0262 0.4886 0.044 Uiso 1 1 calc R
C25 C 0.6032(4) 0.1224(4) 0.5341(3) 0.0341(11) Uani 1 1 d .
C26 C 0.6432(4) 0.2032(4) 0.5235(3) 0.0345(11) Uani 1 1 d .
H26A H 0.5918 0.2670 0.5580 0.041 Uiso 1 1 calc R
O41 O 1.1483(4) 0.5816(3) 0.3102(3) 0.0597(11) Uani 1 1 d .
C41 C 1.1123(5) 0.5119(4) 0.3171(4) 0.0435(13) Uani 1 1 d .
O42 O 1.1744(4) 0.4222(3) 0.2677(3) 0.0569(11) Uani 1 1 d .
C43 C 1.2915(6) 0.4113(7) 0.2042(5) 0.082(2) Uani 1 1 d D
H43A H 1.3384 0.4043 0.2406 0.099 Uiso 1 1 d R
H43B H 1.2889 0.4731 0.1673 0.099 Uiso 1 1 d R
C44 C 1.3441(9) 0.3210(7) 0.1432(7) 0.067(3) Uani 0.663(16) 1 d PD
H44A H 1.3396 0.2611 0.1813 0.080 Uiso 0.663(16) 1 d PR
H44B H 1.4258 0.3092 0.1094 0.080 Uiso 0.663(16) 1 d PR
C44' C 1.3109(18) 0.4143(14) 0.1061(10) 0.067(3) Uani 0.34 1 d PD
H44C H 1.3903 0.4086 0.0697 0.080 Uiso 0.337(16) 1 d PR
H44D H 1.2597 0.4811 0.0936 0.080 Uiso 0.337(16) 1 d PR
C45 C 1.2890(7) 0.3266(8) 0.0723(5) 0.103(3) Uani 1 1 d D
H45A H 1.3007 0.3792 0.0266 0.124 Uiso 1 1 d R
H45B H 1.2066 0.3394 0.1024 0.124 Uiso 1 1 d R
C46 C 1.3586(7) 0.2204(8) 0.0290(5) 0.102(3) Uani 1 1 d D
H46A H 1.3607 0.1705 0.0785 0.123 Uiso 1 1 d R
H46B H 1.4379 0.2141 -0.0087 0.123 Uiso 1 1 d R
C47 C 1.3116(9) 0.1917(6) -0.0302(7) 0.124(4) Uani 1 1 d D
H47A H 1.3125 0.2372 -0.0830 0.149 Uiso 1 1 d R
H47B H 1.2328 0.1952 0.0055 0.149 Uiso 1 1 d R
C48 C 1.3842(11) 0.0838(9) -0.0703(11) 0.201(9) Uani 1 1 d D
H48A H 1.4015 0.0469 -0.0174 0.241 Uiso 1 1 d R
H48B H 1.4564 0.0844 -0.1184 0.241 Uiso 1 1 d R
C49 C 1.3369(13) 0.0210(12) -0.0877(16) 0.319(17) Uani 1 1 d D
H49A H 1.3941 -0.0480 -0.1087 0.383 Uiso 1 1 d R
H49B H 1.3259 0.0576 -0.1427 0.383 Uiso 1 1 d R
C50 C 1.2230(14) 0.0165(8) -0.0304(10) 0.183(7) Uani 1 1 d D
H50A H 1.1909 0.0024 -0.0711 0.220 Uiso 1 1 d R
H50B H 1.1696 0.0827 0.0008 0.220 Uiso 1 1 d R
C51 C 1.2200(11) -0.0618(7) 0.0395(7) 0.132(5) Uani 1 1 d D
H51A H 1.2465 -0.0456 0.0836 0.158 Uiso 1 1 d R
H51B H 1.2761 -0.1280 0.0097 0.158 Uiso 1 1 d R
C52 C 1.1074(11) -0.0718(6) 0.0961(5) 0.128(5) Uani 1 1 d D
H52A H 1.0823 -0.0983 0.0569 0.154 Uiso 1 1 d R
H52B H 1.0473 -0.0070 0.1260 0.154 Uiso 1 1 d R
C53 C 1.1402(8) -0.1530(7) 0.1675(6) 0.061(3) Uani 0.647(16) 1 d PD
H53A H 1.1822 -0.1309 0.1942 0.073 Uiso 0.647(16) 1 d PR
H53B H 1.1919 -0.2192 0.1358 0.073 Uiso 0.647(16) 1 d PR
C53' C 1.0510(16) -0.1508(12) 0.1455(9) 0.061(3) Uani 0.35 1 d PD
H53C H 1.0948 -0.2166 0.1115 0.073 Uiso 0.353(16) 1 d PR
H53D H 0.9730 -0.1257 0.1447 0.073 Uiso 0.353(16) 1 d PR
C54 C 1.0435(7) -0.1658(5) 0.2406(5) 0.086(3) Uani 1 1 d D
H54A H 1.0699 -0.2208 0.2806 0.103 Uiso 1 1 d R
H54B H 1.0004 -0.1863 0.2137 0.103 Uiso 1 1 d R
O55 O 0.9632(4) -0.0698(3) 0.2980(3) 0.0567(11) Uani 1 1 d .
C56 C 0.8659(5) -0.0769(4) 0.3639(4) 0.0392(12) Uani 1 1 d .
O56 O 0.8401(4) -0.1526(3) 0.3750(3) 0.0567(11) Uani 1 1 d .
O61 O 0.7549(4) 0.7688(3) 0.5758(3) 0.0645(13) Uani 1 1 d .
C61 C 0.7230(5) 0.7058(4) 0.5606(4) 0.0419(12) Uani 1 1 d .
O62 O 0.6127(3) 0.7111(3) 0.5962(3) 0.0504(10) Uani 1 1 d .
C63 C 0.5266(5) 0.8059(4) 0.6528(4) 0.0487(14) Uani 1 1 d .
H63A H 0.5185 0.8657 0.6131 0.058 Uiso 1 1 d R
H63B H 0.5522 0.8168 0.6997 0.058 Uiso 1 1 d R
C64 C 0.4105(6) 0.7911(6) 0.7000(4) 0.072(2) Uani 1 1 d D
H64A H 0.4010 0.7561 0.6556 0.087 Uiso 1 1 d R
H64B H 0.3487 0.8590 0.7133 0.087 Uiso 1 1 d R
C65 C 0.3902(7) 0.7330(6) 0.7890(5) 0.057(3) Uani 0.733(16) 1 d PD
H65A H 0.4108 0.7600 0.8313 0.068 Uiso 0.733(16) 1 d PR
H65B H 0.4401 0.6606 0.7756 0.068 Uiso 0.733(16) 1 d PR
C65' C 0.3094(16) 0.8343(14) 0.7879(12) 0.057(3) Uani 0.27 1 d PD
H65C H 0.2516 0.8955 0.7745 0.068 Uiso 0.267(16) 1 d PR
H65D H 0.3370 0.8542 0.8292 0.068 Uiso 0.267(16) 1 d PR
C66 C 0.2595(7) 0.7422(8) 0.8354(6) 0.091(3) Uani 1 1 d D
H66A H 0.2367 0.7189 0.7924 0.109 Uiso 1 1 d R
H66B H 0.2091 0.8136 0.8540 0.109 Uiso 1 1 d R
C67 C 0.2482(8) 0.6756(9) 0.9194(8) 0.127(4) Uani 1 1 d .
H67A H 0.2734 0.6989 0.9605 0.153 Uiso 1 1 d R
H67B H 0.3003 0.6049 0.8993 0.153 Uiso 1 1 d R
C68 C 0.1204(7) 0.6803(8) 0.9728(7) 0.108(3) Uani 1 1 d .
H68A H 0.0718 0.7494 0.9995 0.129 Uiso 1 1 d R
H68B H 0.1206 0.6327 1.0241 0.129 Uiso 1 1 d R
C69 C 0.0664(6) 0.6527(6) 0.9209(6) 0.090(3) Uani 1 1 d .
H69A H 0.0701 0.6964 0.8667 0.108 Uiso 1 1 d R
H69B H -0.0149 0.6659 0.9582 0.108 Uiso 1 1 d R
C70 C 0.1292(6) 0.5368(6) 0.8860(5) 0.076(2) Uani 1 1 d .
H70A H 0.1319 0.4933 0.9397 0.091 Uiso 1 1 d R
H70B H 0.2085 0.5250 0.8439 0.091 Uiso 1 1 d R
C71 C 0.0693(6) 0.5056(6) 0.8388(5) 0.0703(19) Uani 1 1 d .
H71A H 0.0698 0.5474 0.7839 0.084 Uiso 1 1 d R
H71B H -0.0111 0.5213 0.8802 0.084 Uiso 1 1 d R
C72 C 0.1255(5) 0.3921(4) 0.8080(4) 0.0537(15) Uani 1 1 d .
H72A H 0.0810 0.3772 0.7787 0.064 Uiso 1 1 d R
H72B H 0.1235 0.3499 0.8629 0.064 Uiso 1 1 d R
C73 C 0.2517(5) 0.3611(4) 0.7384(4) 0.0496(14) Uani 1 1 d .
H73A H 0.2992 0.3656 0.7702 0.060 Uiso 1 1 d R
H73B H 0.2555 0.4095 0.6876 0.060 Uiso 1 1 d R
C74 C 0.2999(5) 0.2520(4) 0.6994(4) 0.0464(13) Uani 1 1 d .
H74A H 0.2543 0.2470 0.6661 0.056 Uiso 1 1 d R
H74B H 0.2967 0.2029 0.7497 0.056 Uiso 1 1 d R
O75 O 0.4206(3) 0.2302(3) 0.6362(2) 0.0460(9) Uani 1 1 d .
O76 O 0.4449(3) 0.0646(3) 0.6143(3) 0.0508(10) Uani 1 1 d .
C76 C 0.4822(4) 0.1337(4) 0.5990(3) 0.0369(11) Uani 1 1 d .
C100 C 0.6102(6) 0.3545(5) 0.7638(4) 0.0585(16) Uani 1 1 d .
H10A H 0.6948 0.3453 0.7316 0.070 Uiso 1 1 calc R
C200 C 0.8100(5) -0.0860(4) 0.6765(4) 0.0460(13) Uani 1 1 d .
H20A H 0.8286 -0.1332 0.6241 0.055 Uiso 1 1 calc R

loop_
_atom_site_aniso_label
_atom_site_aniso_U_11
_atom_site_aniso_U_22
_atom_site_aniso_U_33
_atom_site_aniso_U_23
_atom_site_aniso_U_13
_atom_site_aniso_U_12
Pt1 0.04158(12) 0.02767(11) 0.04268(12) 0.00090(7) -0.01414(8) -0.01960(8)
Cl1 0.0687(10) 0.0386(7) 0.0900(11) 0.0142(7) -0.0486(9) -0.0279(7)
Cl2 0.0545(8) 0.0374(7) 0.0669(8) 0.0074(6) -0.0308(7) -0.0255(6)
N11 0.045(3) 0.033(2) 0.044(2) 0.0066(18) -0.022(2) -0.019(2)
Cl11 0.0949(14) 0.0533(9) 0.0825(11) 0.0057(8) -0.0407(10) -0.0322(9)
C12 0.045(3) 0.034(3) 0.039(3) 0.004(2) -0.017(2) -0.022(2)
Cl12 0.0680(11) 0.0539(10) 0.0907(12) 0.0080(8) -0.0314(9) -0.0171(8)
C13 0.047(3) 0.037(3) 0.043(3) 0.009(2) -0.021(2) -0.024(2)
Cl13 0.160(2) 0.1080(17) 0.0805(13) -0.0024(12) -0.0406(14) -0.0856(17)
C14 0.051(3) 0.034(3) 0.045(3) 0.009(2) -0.025(3) -0.026(2)
C15 0.051(3) 0.031(3) 0.045(3) 0.006(2) -0.025(2) -0.020(2)
C16 0.047(3) 0.033(3) 0.044(3) 0.002(2) -0.018(2) -0.018(2)
N21 0.036(2) 0.028(2) 0.034(2) -0.0009(16) -0.0100(18) -0.0137(17)
Cl21 0.0487(8) 0.0549(9) 0.0649(9) -0.0037(7) -0.0113(7) -0.0240(7)
C22 0.032(3) 0.030(2) 0.038(2) -0.0014(19) -0.013(2) -0.012(2)
Cl22 0.0487(8) 0.0409(7) 0.0597(8) 0.0023(6) -0.0207(6) -0.0221(6)
C23 0.040(3) 0.026(2) 0.038(3) -0.0017(19) -0.017(2) -0.012(2)
Cl23 0.0670(10) 0.0624(10) 0.0627(9) 0.0144(7) -0.0292(8) -0.0203(8)
C24 0.048(3) 0.029(2) 0.044(3) 0.002(2) -0.020(2) -0.022(2)
C25 0.039(3) 0.026(2) 0.042(3) 0.0013(19) -0.015(2) -0.016(2)
C26 0.038(3) 0.029(2) 0.039(3) -0.0039(19) -0.013(2) -0.015(2)
O41 0.059(3) 0.049(2) 0.072(3) 0.001(2) -0.010(2) -0.035(2)
C41 0.051(3) 0.045(3) 0.046(3) 0.007(2) -0.020(3) -0.029(3)
O42 0.050(2) 0.055(2) 0.066(3) -0.012(2) -0.006(2) -0.032(2)
C43 0.065(5) 0.109(6) 0.077(5) -0.018(4) -0.005(4) -0.051(5)
C44 0.060(6) 0.055(5) 0.083(7) 0.009(5) -0.024(5) -0.023(5)
C44' 0.060(6) 0.055(5) 0.083(7) 0.009(5) -0.024(5) -0.023(5)
C45 0.052(4) 0.174(10) 0.072(5) -0.056(6) -0.003(4) -0.031(5)
C46 0.058(5) 0.151(9) 0.049(4) 0.024(5) -0.009(4) -0.007(5)
C47 0.110(8) 0.074(6) 0.101(7) -0.014(5) -0.001(6) 0.021(5)
C48 0.128(10) 0.091(8) 0.225(15) -0.039(9) 0.095(10) -0.027(8)
C49 0.25(2) 0.089(11) 0.40(3) -0.085(15) 0.10(2) -0.033(13)
C50 0.193(15) 0.071(7) 0.178(13) 0.018(8) 0.021(11) -0.033(8)
C51 0.187(12) 0.081(7) 0.083(7) -0.023(5) -0.044(8) -0.004(7)
C52 0.229(13) 0.054(5) 0.047(4) -0.006(4) -0.022(6) -0.025(7)
C53 0.052(5) 0.053(5) 0.065(6) -0.014(4) -0.011(4) -0.012(4)
C53' 0.052(5) 0.053(5) 0.065(6) -0.014(4) -0.011(4) -0.012(4)
C54 0.085(5) 0.039(4) 0.077(5) -0.013(3) 0.008(4) 0.001(3)
O55 0.055(3) 0.034(2) 0.057(2) -0.0077(17) -0.001(2) -0.0093(18)
C56 0.046(3) 0.025(2) 0.050(3) -0.003(2) -0.024(3) -0.010(2)
O56 0.055(3) 0.033(2) 0.084(3) -0.0121(19) -0.025(2) -0.0140(18)
O61 0.058(3) 0.062(3) 0.075(3) -0.029(2) 0.001(2) -0.040(2)
C61 0.054(3) 0.033(3) 0.044(3) 0.003(2) -0.015(3) -0.025(3)
O62 0.045(2) 0.040(2) 0.072(3) -0.0036(18) -0.020(2) -0.0216(18)
C63 0.047(3) 0.048(3) 0.051(3) -0.008(3) -0.013(3) -0.019(3)
C64 0.065(4) 0.115(6) 0.053(4) 0.001(4) -0.017(3) -0.055(4)
C65 0.056(5) 0.048(5) 0.066(5) 0.001(4) -0.031(4) -0.010(4)
C65' 0.056(5) 0.048(5) 0.066(5) 0.001(4) -0.031(4) -0.010(4)
C66 0.096(6) 0.126(8) 0.071(5) -0.011(5) -0.023(5) -0.066(6)
C67 0.073(6) 0.165(11) 0.134(9) -0.068(8) 0.002(6) -0.053(7)
C68 0.072(6) 0.119(8) 0.109(7) -0.052(6) 0.009(5) -0.036(5)
C69 0.049(4) 0.088(6) 0.110(6) -0.057(5) 0.013(4) -0.025(4)
C70 0.051(4) 0.079(5) 0.075(5) -0.024(4) 0.001(4) -0.017(4)
C71 0.046(4) 0.079(5) 0.071(4) -0.016(4) -0.011(3) -0.013(3)
C72 0.047(3) 0.048(3) 0.056(3) 0.001(3) -0.015(3) -0.012(3)
C73 0.042(3) 0.044(3) 0.055(3) -0.005(3) -0.009(3) -0.015(3)
C74 0.034(3) 0.047(3) 0.046(3) -0.002(2) 0.000(2) -0.017(2)
O75 0.041(2) 0.038(2) 0.054(2) -0.0093(16) -0.0049(17) -0.0192(17)
O76 0.045(2) 0.039(2) 0.070(2) -0.0036(18) -0.0119(19) -0.0237(18)
C76 0.038(3) 0.036(3) 0.041(3) -0.001(2) -0.013(2) -0.019(2)
C100 0.064(4) 0.060(4) 0.064(4) 0.010(3) -0.026(3) -0.036(3)
C200 0.054(3) 0.042(3) 0.048(3) 0.005(2) -0.021(3) -0.023(3)

loop_
_atom_type_symbol
_atom_type_description
_atom_type_scat_dispersion_real
_atom_type_scat_dispersion_imag
_atom_type_scat_source
C C 0.0033 0.0016 'International Tables Vol C Tables 4.2.6.8 and 6.1.1.4'
H H 0.0000 0.0000 'International Tables Vol C Tables 4.2.6.8 and 6.1.1.4'
N N 0.0061 0.0033 'International Tables Vol C Tables 4.2.6.8 and 6.1.1.4'
O O 0.0106 0.0060 'International Tables Vol C Tables 4.2.6.8 and 6.1.1.4'
Cl Cl 0.1484 0.1585 'International Tables Vol C Tables 4.2.6.8 and 6.1.1.4'
Pt Pt -1.7033 8.3905 'International Tables Vol C Tables 4.2.6.8 and 6.1.1.4'

loop_
_geom_angle_atom_site_label_1
_geom_angle_atom_site_label_2
_geom_angle_atom_site_label_3
_geom_angle
N11 Pt1 N21 179.20(16)
N11 Pt1 Cl1 90.00(13)
N21 Pt1 Cl1 89.35(12)
N11 Pt1 Cl2 89.85(13)
N21 Pt1 Cl2 90.78(12)
Cl1 Pt1 Cl2 178.71(6)
C12 N11 C16 119.0(4)
C12 N11 Pt1 120.9(3)
C16 N11 Pt1 120.1(3)
N11 C12 C13 122.2(5)
C14 C13 C12 119.0(5)
C14 C13 C41 120.2(5)
C12 C13 C41 120.8(5)
C13 C14 C15 119.0(5)
C14 C15 C16 120.1(5)
C14 C15 C61 119.4(4)
C16 C15 C61 120.5(5)
N11 C16 C15 120.7(5)
C26 N21 C22 119.3(4)
C26 N21 Pt1 118.6(3)
C22 N21 Pt1 122.1(3)
N21 C22 C23 121.8(4)
C22 C23 C24 118.9(4)
C22 C23 C56 122.8(4)
C24 C23 C56 118.3(4)
C25 C24 C23 118.7(4)
C26 C25 C24 119.6(4)
C26 C25 C76 121.1(4)
C24 C25 C76 119.4(4)
N21 C26 C25 121.7(4)
O41 C41 O42 124.1(5)
O41 C41 C13 123.0(5)
O42 C41 C13 112.8(4)
C41 O42 C43 115.1(5)
C44' C43 C44 55.1(8)
C44' C43 O42 115.8(10)
C44 C43 O42 111.0(7)
C44' C44 C43 62.1(7)
C44' C44 C45 65.9(7)
C43 C44 C45 115.6(8)
C44 C44' C43 62.8(8)
C44 C44' C45 62.9(7)
C43 C44' C45 113.8(11)
C46 C45 C44 100.0(8)
C46 C45 C44' 137.8(10)
C44 C45 C44' 51.2(8)
C47 C46 C45 114.2(7)
C46 C47 C48 111.6(11)
C49 C48 C47 122.3(13)
C48 C49 C50 125.5(15)
C51 C50 C49 117.1(16)
C50 C51 C52 118.7(11)
C51 C52 C53' 143.2(11)
C51 C52 C53 101.7(9)
C53' C52 C53 52.3(8)
C53' C53 C54 62.4(7)
C53' C53 C52 63.8(7)
C54 C53 C52 113.8(8)
C53 C53' C54 60.6(7)
C53 C53' C52 63.9(8)
C54 C53' C52 112.5(11)
C53 C54 C53' 57.0(8)
C53 C54 O55 113.0(6)
C53' C54 O55 111.1(8)
C56 O55 C54 114.7(5)
O56 C56 O55 124.4(5)
O56 C56 C23 123.0(5)
O55 C56 C23 112.6(4)
O61 C61 O62 124.5(5)
O61 C61 C15 122.6(5)
O62 C61 C15 112.9(4)
C61 O62 C63 115.2(4)
O62 C63 C64 108.0(5)
C65' C64 C65 56.6(8)
C65' C64 C63 132.7(10)
C65 C64 C63 118.6(6)
C65' C65 C64 61.4(6)
C65' C65 C66 66.4(7)
C64 C65 C66 110.9(7)
C65 C65' C64 62.0(7)
C65 C65' C66 61.5(7)
C64 C65' C66 107.7(11)
C67 C66 C65 107.8(8)
C67 C66 C65' 140.4(11)
C65 C66 C65' 52.1(8)
C66 C67 C68 112.4(10)
C69 C68 C67 117.5(7)
C68 C69 C70 112.8(8)
C71 C70 C69 113.2(7)
C70 C71 C72 114.4(6)
C71 C72 C73 113.5(5)
C74 C73 C72 112.2(5)
O75 C74 C73 107.4(4)
C76 O75 C74 116.8(4)
O76 C76 O75 124.8(5)
O76 C76 C25 123.8(4)
O75 C76 C25 111.4(4)
Cl12 C100 Cl11 110.2(4)
Cl12 C100 Cl13 110.8(4)
Cl11 C100 Cl13 109.1(3)
Cl21 C200 Cl22 110.3(3)
Cl21 C200 Cl23 110.5(3)
Cl22 C200 Cl23 110.5(3)

loop_
_geom_bond_atom_site_label_1
_geom_bond_atom_site_label_2
_geom_bond_distance
Pt1 N11 2.004(4)
Pt1 N21 2.011(4)
Pt1 Cl1 2.2824(17)
Pt1 Cl2 2.2919(16)
N11 C12 1.340(6)
N11 C16 1.369(6)
Cl11 C100 1.758(6)
C12 C13 1.397(7)
Cl12 C100 1.740(7)
C13 C14 1.378(7)
C13 C41 1.488(7)
Cl13 C100 1.759(6)
C14 C15 1.384(7)
C15 C16 1.388(7)
C15 C61 1.506(7)
N21 C26 1.342(6)
N21 C22 1.353(6)
Cl21 C200 1.757(6)
C22 C23 1.388(6)
Cl22 C200 1.757(5)
C23 C24 1.394(7)
C23 C56 1.481(6)
Cl23 C200 1.765(6)
C24 C25 1.388(6)
C25 C26 1.385(6)
C25 C76 1.484(7)
O41 C41 1.213(6)
C41 O42 1.331(6)
O42 C43 1.442(8)
C43 C44' 1.427(13)
C43 C44 1.435(10)
C44 C44' 1.32(2)
C44 C45 1.512(10)
C44' C45 1.549(13)
C45 C46 1.480(12)
C46 C47 1.453(10)
C47 C48 1.486(10)
C48 C49 1.360(13)
C49 C50 1.448(12)
C50 C51 1.425(11)
C51 C52 1.462(12)
C52 C53' 1.524(13)
C52 C53 1.526(10)
C53 C53' 1.34(2)
C53 C54 1.396(10)
C53' C54 1.420(13)
C54 O55 1.472(7)
O55 C56 1.329(6)
C56 O56 1.199(6)
O61 C61 1.192(6)
C61 O62 1.327(7)
O62 C63 1.468(6)
C63 C64 1.512(8)
C64 C65' 1.473(14)
C64 C65 1.480(9)
C65 C65' 1.40(2)
C65 C66 1.560(10)
C65' C66 1.627(14)
C66 C67 1.480(14)
C67 C68 1.552(11)
C68 C69 1.430(11)
C69 C70 1.550(9)
C70 C71 1.468(10)
C71 C72 1.506(8)
C72 C73 1.520(7)
C73 C74 1.500(7)
C74 O75 1.449(6)
O75 C76 1.333(6)
O76 C76 1.200(6)

loop_
_geom_torsion_atom_site_label_1
_geom_torsion_atom_site_label_2
_geom_torsion_atom_site_label_3
_geom_torsion_atom_site_label_4
_geom_torsion
N21 Pt1 N11 C12 -155(11)
Cl1 Pt1 N11 C12 -118.4(4)
Cl2 Pt1 N11 C12 62.9(4)
N21 Pt1 N11 C16 25(11)
Cl1 Pt1 N11 C16 61.8(4)
Cl2 Pt1 N11 C16 -116.9(4)
C16 N11 C12 C13 -1.8(7)
Pt1 N11 C12 C13 178.3(4)
N11 C12 C13 C14 3.9(8)
N11 C12 C13 C41 -176.4(5)
C12 C13 C14 C15 -2.3(7)
C41 C13 C14 C15 177.9(5)
C13 C14 C15 C16 -1.1(8)
C13 C14 C15 C61 177.9(5)
C12 N11 C16 C15 -1.8(7)
Pt1 N11 C16 C15 178.1(4)
C14 C15 C16 N11 3.2(8)
C61 C15 C16 N11 -175.8(4)
N11 Pt1 N21 C26 -26(11)
Cl1 Pt1 N21 C26 -62.1(3)
Cl2 Pt1 N21 C26 116.7(3)
N11 Pt1 N21 C22 154(11)
Cl1 Pt1 N21 C22 117.3(4)
Cl2 Pt1 N21 C22 -64.0(4)
C26 N21 C22 C23 -0.5(7)
Pt1 N21 C22 C23 -179.9(4)
N21 C22 C23 C24 -0.7(7)
N21 C22 C23 C56 178.1(4)
C22 C23 C24 C25 0.7(7)
C56 C23 C24 C25 -178.0(4)
C23 C24 C25 C26 0.3(7)
C23 C24 C25 C76 179.4(5)
C22 N21 C26 C25 1.7(7)
Pt1 N21 C26 C25 -179.0(4)
C24 C25 C26 N21 -1.6(8)
C76 C25 C26 N21 179.3(4)
C14 C13 C41 O41 3.3(8)
C12 C13 C41 O41 -176.4(5)
C14 C13 C41 O42 -178.1(5)
C12 C13 C41 O42 2.2(7)
O41 C41 O42 C43 0.8(9)
C13 C41 O42 C43 -177.8(5)
C41 O42 C43 C44' -110.1(9)
C41 O42 C43 C44 -170.3(6)
O42 C43 C44 C44' 107.5(12)
C44' C43 C44 C45 -40.0(11)
O42 C43 C44 C45 67.5(10)
C45 C44 C44' C43 140.6(10)
C43 C44 C44' C45 -140.6(10)
O42 C43 C44' C44 -98.5(10)
C44 C43 C44' C45 38.2(10)
O42 C43 C44' C45 -60.3(16)
C44' C44 C45 C46 145.4(11)
C43 C44 C45 C46 -176.1(8)
C43 C44 C45 C44' 38.5(10)
C44 C44' C45 C46 -56.3(14)
C43 C44' C45 C46 -94.4(17)
C43 C44' C45 C44 -38.1(10)
C44 C45 C46 C47 168.1(8)
C44' C45 C46 C47 -150.8(13)
C45 C46 C47 C48 -179.1(8)
C46 C47 C48 C49 147.7(18)
C47 C48 C49 C50 -36(3)
C48 C49 C50 C51 -94(2)
C49 C50 C51 C52 -177.4(12)
C50 C51 C52 C53' 146.2(15)
C50 C51 C52 C53 -173.7(10)
C51 C52 C53 C53' -150.8(10)
C51 C52 C53 C54 170.6(8)
C53' C52 C53 C54 -38.7(9)
C52 C53 C53' C54 -139.8(9)
C54 C53 C53' C52 139.8(9)
C51 C52 C53' C53 52.9(16)
C51 C52 C53' C54 90.4(18)
C53 C52 C53' C54 37.5(9)
C52 C53 C54 C53' 39.2(9)
C53' C53 C54 O55 -100.9(10)
C52 C53 C54 O55 -61.7(10)
C52 C53' C54 C53 -38.8(9)
C53 C53' C54 O55 104.5(9)
C52 C53' C54 O55 65.6(14)
C53 C54 O55 C56 175.3(7)
C53' C54 O55 C56 113.4(9)
C54 O55 C56 O56 -3.2(8)
C54 O55 C56 C23 178.7(5)
C22 C23 C56 O56 173.0(5)
C24 C23 C56 O56 -8.3(8)
C22 C23 C56 O55 -8.8(7)
C24 C23 C56 O55 169.9(5)
C14 C15 C61 O61 -15.7(8)
C16 C15 C61 O61 163.4(6)
C14 C15 C61 O62 164.6(5)
C16 C15 C61 O62 -16.3(7)
O61 C61 O62 C63 4.0(8)
C15 C61 O62 C63 -176.3(4)
C61 O62 C63 C64 -171.2(5)
O62 C63 C64 C65' 152.7(13)
O62 C63 C64 C65 83.3(7)
C63 C64 C65 C65' 124.5(12)
C65' C64 C65 C66 45.9(11)
C63 C64 C65 C66 170.4(6)
C66 C65 C65' C64 -132.9(10)
C64 C65 C65' C66 132.9(10)
C63 C64 C65' C65 -99.8(11)
C65 C64 C65' C66 -42.5(9)
C63 C64 C65' C66 -142.4(10)
C65' C65 C66 C67 -141.0(12)
C64 C65 C66 C67 175.5(7)
C64 C65 C66 C65' -43.5(10)
C65 C65' C66 C67 70.4(14)
C64 C65' C66 C67 113.1(15)
C64 C65' C66 C65 42.7(9)
C65 C66 C67 C68 178.8(7)
C65' C66 C67 C68 127.5(14)
C66 C67 C68 C69 57.1(12)
C67 C68 C69 C70 63.9(12)
C68 C69 C70 C71 175.7(7)
C69 C70 C71 C72 -177.5(6)
C70 C71 C72 C73 -60.1(8)
C71 C72 C73 C74 -172.5(5)
C72 C73 C74 O75 -178.6(5)
C73 C74 O75 C76 175.4(5)
C74 O75 C76 O76 -0.1(8)
C74 O75 C76 C25 178.7(4)
C26 C25 C76 O76 -176.3(5)
C24 C25 C76 O76 4.6(8)
C26 C25 C76 O75 4.8(7)
C24 C25 C76 O75 -174.2(4)
